data_7220669
loop_
_publ_author_name
'Bucinskas, Audrius'
'Bagdziunas, Gintautas'
'Tomkeviciene, Ausra'
'Volynyuk, Dmytro'
'Kostiv, Nataliya'
'Gudeika, Dalius'
'Jankauskas, Vygintas'
'Rutkis, Martins'
'Grazulevicius, Juozas V.'

_publ_section_title
;
 Structure--property relationship of isomeric
 diphenylethenyl-disubstituted dimethoxycarbazoles
;
_journal_issue 61
_journal_name_full 'RSC Adv.'
_journal_page_first 49577
_journal_paper_doi 10.1039/C5RA09161F
_journal_volume 5
_journal_year 2015
_chemical_formula_moiety '2(C50 H49 N O2), C H4 O '
_chemical_formula_sum 'C101 H102 N2 O5'
_chemical_formula_weight 1423.85
_chemical_melting_point 417
_chemical_name_systematic '2,7-Bis(2,2-diphenylethenyl)-9-(2-ethylhexyl)-3,6-dimethoxycarbazole '
_space_group_IT_number 14
_symmetry_cell_setting monoclinic
_symmetry_space_group_name_Hall '-P 2yn'
_symmetry_space_group_name_H-M 'P 1 21/n 1'
_atom_sites_solution_hydrogens mixed
_atom_sites_solution_primary direct
_atom_sites_solution_secondary difmap
_audit_creation_method SHELXL-97
_audit_update_record
;
2015-01-07 deposited with the CCDC.
2015-06-03 downloaded from the CCDC.
;
_cell_angle_alpha 90.00
_cell_angle_beta 91.0202(15)
_cell_angle_gamma 90.00
_cell_formula_units_Z 2
_cell_length_a 20.8163(5)
_cell_length_b 7.6277(2)
_cell_length_c 26.4292(5)
_cell_measurement_reflns_used 2307
_cell_measurement_temperature 193(2)
_cell_measurement_theta_max 27.0
_cell_measurement_theta_min 0.9
_cell_volume 4195.78(17)
_computing_structure_refinement 'SHELXL-97 (Sheldrick, 1997)'
_computing_structure_solution 'SHELXS-97 (Sheldrick, 1990)'
_diffrn_ambient_temperature 193(2)
_diffrn_measured_fraction_theta_full 0.979
_diffrn_measured_fraction_theta_max 0.979
_diffrn_measurement_device_type 'Bruker-Nonius KappaCCD'
_diffrn_measurement_method '\f and \w scan'
_diffrn_radiation_monochromator graphite
_diffrn_radiation_source 'fine-focus sealed tube'
_diffrn_radiation_type MoK\a
_diffrn_radiation_wavelength 0.71073
_diffrn_reflns_av_R_equivalents 0.0619
_diffrn_reflns_av_sigmaI/netI 0.0999
_diffrn_reflns_limit_h_max 27
_diffrn_reflns_limit_h_min -26
_diffrn_reflns_limit_k_max 9
_diffrn_reflns_limit_k_min -9
_diffrn_reflns_limit_l_max 34
_diffrn_reflns_limit_l_min -34
_diffrn_reflns_number 14982
_diffrn_reflns_theta_full 27.5
_diffrn_reflns_theta_max 27.5
_diffrn_reflns_theta_min 1.54
_exptl_absorpt_coefficient_mu 0.068
_exptl_absorpt_correction_type none
_exptl_crystal_colour Yellow
_exptl_crystal_density_diffrn 1.127
_exptl_crystal_density_meas 1.118
_exptl_crystal_density_method flotation
_exptl_crystal_description Plate
_exptl_crystal_F_000 1524
_exptl_crystal_recrystallization_method 'Re-crystallisation from solvent: hexane/THF'
_exptl_crystal_size_max 0.37
_exptl_crystal_size_mid 0.21
_exptl_crystal_size_min 0.04
_refine_diff_density_max 0.763
_refine_diff_density_min -0.291
_refine_diff_density_rms 0.064
_refine_ls_extinction_method none
_refine_ls_goodness_of_fit_ref 0.999
_refine_ls_hydrogen_treatment constr
_refine_ls_matrix_type full
_refine_ls_number_parameters 514
_refine_ls_number_reflns 9437
_refine_ls_number_restraints 0
_refine_ls_restrained_S_all 0.999
_refine_ls_R_factor_all 0.1674
_refine_ls_R_factor_gt 0.0918
_refine_ls_shift/su_max 0.036
_refine_ls_shift/su_mean 0.007
_refine_ls_structure_factor_coef Fsqd
_refine_ls_weighting_details 'calc w=1/[\s^2^(Fo^2^)+(0.1299P)^2^+3.2920P] where P=(Fo^2^+2Fc^2^)/3'
_refine_ls_weighting_scheme calc
_refine_ls_wR_factor_gt 0.2235
_refine_ls_wR_factor_ref 0.2709
_reflns_d_resolution_high 0.7692
_reflns_number_gt 5135
_reflns_number_total 9437
_reflns_threshold_expression >2sigma(I)
_cod_data_source_file c5ra09161f2.cif
_cod_data_source_block AB9
_cod_original_sg_symbol_H-M 'P 21/n '
_cod_database_code 7220669
_shelx_title ' Compound AB 9'
_shelx_f_calc_maximum 215.80
_shelx_f_squared_multiplier 1.000

loop_
_symmetry_equiv_pos_as_xyz
'x, y, z'
'-x+1/2, y+1/2, -z+1/2'
'-x, -y, -z'
'x-1/2, -y-1/2, z-1/2'

loop_
_atom_site_label
_atom_site_type_symbol
_atom_site_fract_x
_atom_site_fract_y
_atom_site_fract_z
_atom_site_U_iso_or_equiv
_atom_site_adp_type
_atom_site_occupancy
_atom_site_symmetry_multiplicity
_atom_site_calc_flag
_atom_site_refinement_flags
_atom_site_disorder_assembly
_atom_site_disorder_group
C1 C 0.99964(15) 0.1366(4) 0.37006(11) 0.0288(7) Uani 1 1 d . . .
H1 H 0.9825 0.0895 0.3403 0.035 Uiso 1 1 calc R . .
C2 C 1.06201(14) 0.2017(4) 0.37122(11) 0.0293(7) Uani 1 1 d . . .
C3 C 1.08625(14) 0.2734(4) 0.41783(11) 0.0307(7) Uani 1 1 d . . .
C4 C 1.05041(15) 0.2768(4) 0.46099(11) 0.0304(7) Uani 1 1 d . . .
H4 H 1.0674 0.3232 0.4909 0.036 Uiso 1 1 calc R . .
C5 C 0.93235(14) 0.2250(4) 0.54789(11) 0.0294(7) Uani 1 1 d . . .
H5 H 0.9662 0.2767 0.5658 0.035 Uiso 1 1 calc R . .
C6 C 0.87586(15) 0.1830(4) 0.57180(10) 0.0293(7) Uani 1 1 d . . .
C7 C 0.82303(15) 0.1071(4) 0.54535(11) 0.0303(7) Uani 1 1 d . . .
C8 C 0.82849(14) 0.0709(4) 0.49402(11) 0.0299(7) Uani 1 1 d . . .
H8 H 0.7945 0.0201 0.4760 0.036 Uiso 1 1 calc R . .
N9 N 0.90098(12) 0.0837(3) 0.41979(8) 0.0289(6) Uani 1 1 d . A .
C10 C 0.96297(14) 0.1417(4) 0.41324(10) 0.0266(6) Uani 1 1 d . . .
C11 C 0.98765(14) 0.2092(4) 0.45922(10) 0.0271(6) Uani 1 1 d . . .
C12 C 0.93768(14) 0.1881(4) 0.49609(10) 0.0273(6) Uani 1 1 d . . .
C13 C 0.88524(14) 0.1117(4) 0.47011(10) 0.0271(6) Uani 1 1 d . . .
C14 C 1.10573(15) 0.1833(4) 0.32865(11) 0.0317(7) Uani 1 1 d . . .
H14 H 1.1540 0.1724 0.3364 0.038 Uiso 1 1 d R . .
C15 C 1.09274(15) 0.1650(4) 0.27860(11) 0.0322(7) Uani 1 1 d . . .
C16 C 1.02857(16) 0.1970(5) 0.25454(11) 0.0403(8) Uani 1 1 d . . .
C17 C 0.99369(17) 0.3472(5) 0.26447(13) 0.0462(9) Uani 1 1 d . . .
H17 H 1.0101 0.4296 0.2872 0.055 Uiso 1 1 calc R . .
C18 C 0.9345(2) 0.3762(8) 0.24095(16) 0.0741(15) Uani 1 1 d . . .
H18 H 0.9110 0.4764 0.2484 0.089 Uiso 1 1 calc R . .
C19 C 0.9109(2) 0.2566(11) 0.20673(18) 0.081(2) Uani 1 1 d . . .
H19 H 0.8710 0.2752 0.1912 0.118 Uiso 1 1 calc R . .
C20 C 0.9449(2) 0.1125(11) 0.1956(2) 0.090(2) Uani 1 1 d . . .
H20 H 0.9291 0.0333 0.1717 0.117 Uiso 1 1 calc R . .
C21 C 1.0030(2) 0.0821(7) 0.21936(16) 0.0716(14) Uani 1 1 d . . .
H21 H 1.0258 -0.0189 0.2115 0.086 Uiso 1 1 calc R . .
C22 C 1.14552(15) 0.1156(4) 0.24422(11) 0.0319(7) Uani 1 1 d . . .
C23 C 1.14682(17) 0.1749(5) 0.19434(12) 0.0379(8) Uani 1 1 d . . .
H23 H 1.1129 0.2423 0.1817 0.045 Uiso 1 1 calc R . .
C24 C 1.19762(18) 0.1351(5) 0.16335(13) 0.0434(9) Uani 1 1 d . . .
H24 H 1.1975 0.1753 0.1301 0.052 Uiso 1 1 calc R . .
C25 C 1.24883(17) 0.0356(5) 0.18149(13) 0.0448(9) Uani 1 1 d . . .
H25 H 1.2834 0.0113 0.1609 0.054 Uiso 1 1 calc R . .
C26 C 1.24786(17) -0.0268(5) 0.23036(13) 0.0436(9) Uani 1 1 d . . .
H26 H 1.2819 -0.0943 0.2427 0.052 Uiso 1 1 calc R . .
C27 C 1.19635(16) 0.0105(4) 0.26153(12) 0.0385(8) Uani 1 1 d . . .
H27 H 1.1958 -0.0350 0.2942 0.046 Uiso 1 1 calc R . .
O28 O 1.14790(10) 0.3377(3) 0.41465(8) 0.0402(6) Uani 1 1 d . . .
C29 C 1.17976(16) 0.3919(5) 0.46028(13) 0.0419(8) Uani 1 1 d . . .
H29A H 1.2221 0.4331 0.4527 0.063 Uiso 1 1 calc R . .
H29B H 1.1829 0.2944 0.4832 0.063 Uiso 1 1 calc R . .
H29C H 1.1558 0.4846 0.4756 0.063 Uiso 1 1 calc R . .
O30 O 0.86536(11) 0.2138(3) 0.62220(7) 0.0371(5) Uani 1 1 d . . .
C31 C 0.91578(17) 0.2912(5) 0.65150(12) 0.0408(8) Uani 1 1 d . . .
H31A H 0.9022 0.3051 0.6858 0.061 Uiso 1 1 calc R . .
H31B H 0.9262 0.4038 0.6376 0.061 Uiso 1 1 calc R . .
H31C H 0.9530 0.2169 0.6508 0.061 Uiso 1 1 calc R . .
C32 C 0.76546(15) 0.0602(4) 0.57387(11) 0.0332(7) Uani 1 1 d . . .
H32 H 0.7765 0.0539 0.6096 0.040 Uiso 1 1 d R . .
C33 C 0.70491(16) 0.0304(5) 0.55719(11) 0.0360(7) Uani 1 1 d . . .
C34 C 0.65479(16) -0.0269(5) 0.59327(12) 0.0372(8) Uani 1 1 d . . .
C35 C 0.66963(19) -0.1328(5) 0.63474(14) 0.0480(9) Uani 1 1 d . . .
H35 H 0.7115 -0.1732 0.6396 0.058 Uiso 1 1 calc R . .
C36 C 0.6226(2) -0.1791(6) 0.66914(15) 0.0569(11) Uani 1 1 d . . .
H36 H 0.6332 -0.2495 0.6968 0.068 Uiso 1 1 calc R . .
C37 C 0.5604(2) -0.1206(5) 0.66229(16) 0.0551(10) Uani 1 1 d . . .
H37 H 0.5291 -0.1506 0.6854 0.066 Uiso 1 1 calc R . .
C38 C 0.54487(18) -0.0182(6) 0.62141(15) 0.0551(10) Uani 1 1 d . . .
H38 H 0.5029 0.0210 0.6168 0.066 Uiso 1 1 calc R . .
C39 C 0.59141(17) 0.0277(6) 0.58677(14) 0.0497(9) Uani 1 1 d . . .
H39 H 0.5800 0.0959 0.5588 0.060 Uiso 1 1 calc R . .
C40 C 0.68196(17) 0.0603(6) 0.50419(13) 0.0493(10) Uani 1 1 d . . .
C41 C 0.6580(2) -0.0797(8) 0.47637(15) 0.0751(15) Uani 1 1 d . . .
H41 H 0.6573 -0.1908 0.4909 0.090 Uiso 1 1 calc R . .
C42 C 0.6351(3) -0.0569(12) 0.42748(18) 0.085(3) Uani 1 1 d . . .
H42 H 0.6190 -0.1519 0.4092 0.120 Uiso 1 1 calc R . .
C43 C 0.6363(3) 0.1057(14) 0.4063(2) 0.077(3) Uani 1 1 d . . .
H43 H 0.6209 0.1216 0.3733 0.112 Uiso 1 1 calc R . .
C44 C 0.6598(3) 0.2455(11) 0.4328(2) 0.087(2) Uani 1 1 d . . .
H44 H 0.6606 0.3559 0.4180 0.106 Uiso 1 1 calc R . .
C45 C 0.6826(2) 0.2229(8) 0.48239(16) 0.0704(14) Uani 1 1 d . . .
H45 H 0.6983 0.3185 0.5006 0.084 Uiso 1 1 calc R . .
C46 C 0.85686(15) 0.0283(4) 0.37976(11) 0.0332(7) Uani 1 1 d . . .
H46A H 0.8737 0.0931 0.3489 0.040 Uiso 1 1 d R A .
H46B H 0.8147 0.0908 0.3866 0.040 Uiso 1 1 d R . .
C47 C 0.8394(3) -0.1584(8) 0.3800(3) 0.0488(15) Uani 0.60 1 d P A 1
H47 H 0.8213 -0.1849 0.4132 0.059 Uiso 0.60 1 calc PR A 1
C48 C 0.8979(4) -0.2659(10) 0.3745(3) 0.0617(19) Uani 0.60 1 d P A 1
H48A H 0.9303 -0.2221 0.3981 0.074 Uiso 0.60 1 calc PR A 1
H48B H 0.9139 -0.2483 0.3406 0.074 Uiso 0.60 1 calc PR A 1
C49 C 0.8904(5) -0.4679(11) 0.3835(5) 0.070(3) Uani 0.60 1 d P A 1
H49A H 0.9308 -0.5250 0.3780 0.105 Uiso 0.60 1 calc PR A 1
H49B H 0.8586 -0.5140 0.3603 0.105 Uiso 0.60 1 calc PR A 1
H49C H 0.8772 -0.4885 0.4176 0.105 Uiso 0.60 1 calc PR A 1
C50 C 0.7858(3) -0.1915(9) 0.3393(2) 0.0507(16) Uani 0.60 1 d P A 1
H50A H 0.7687 -0.3085 0.3441 0.061 Uiso 0.60 1 calc PR A 1
H50B H 0.7511 -0.1090 0.3447 0.061 Uiso 0.60 1 calc PR A 1
C51 C 0.8072(3) -0.1747(8) 0.2852(2) 0.0425(14) Uani 0.60 1 d P A 1
H51A H 0.8368 -0.2694 0.2781 0.051 Uiso 0.60 1 calc PR A 1
H51B H 0.8305 -0.0653 0.2817 0.051 Uiso 0.60 1 calc PR A 1
C52 C 0.7523(4) -0.1790(10) 0.2458(3) 0.0575(17) Uani 0.60 1 d P A 1
H52A H 0.7278 -0.2860 0.2500 0.069 Uiso 0.60 1 calc PR A 1
H52B H 0.7238 -0.0808 0.2517 0.069 Uiso 0.60 1 calc PR A 1
C53 C 0.7762(5) -0.1702(17) 0.1920(3) 0.075(4) Uani 0.60 1 d P A 1
H53A H 0.7402 -0.1719 0.1688 0.127 Uiso 0.60 1 calc PR A 1
H53B H 0.8034 -0.2691 0.1856 0.127 Uiso 0.60 1 calc PR A 1
H53C H 0.8002 -0.0639 0.1875 0.127 Uiso 0.60 1 calc PR A 1
C54 C 0.8723(4) -0.1709(11) 0.3611(3) 0.0249(16) Uiso 0.40 1 d P A 2
H54 H 0.9180 -0.1837 0.3538 0.030 Uiso 0.40 1 calc PR A 2
C55 C 0.8528(4) -0.2979(10) 0.4047(3) 0.0329(15) Uiso 0.40 1 d P A 2
H55A H 0.8723 -0.2563 0.4361 0.032 Uiso 0.40 1 calc PR A 2
H55B H 0.8066 -0.2925 0.4083 0.032 Uiso 0.40 1 calc PR A 2
C56 C 0.8713(8) -0.481(2) 0.3974(6) 0.058(4) Uiso 0.40 1 d P A 2
H56A H 0.8506 -0.5528 0.4221 0.088 Uiso 0.40 1 calc PR A 2
H56B H 0.9171 -0.4921 0.4014 0.088 Uiso 0.40 1 calc PR A 2
H56C H 0.8585 -0.5182 0.3641 0.088 Uiso 0.40 1 calc PR A 2
C57 C 0.8304(5) -0.2127(13) 0.3131(3) 0.045(2) Uiso 0.40 1 d P A 2
H57A H 0.8277 -0.3388 0.3089 0.054 Uiso 0.40 1 calc PR A 2
H57B H 0.7872 -0.1687 0.3180 0.054 Uiso 0.40 1 calc PR A 2
C58 C 0.8568(6) -0.1334(16) 0.2661(4) 0.065(3) Uiso 0.40 1 d P A 2
H58A H 0.9020 -0.1628 0.2638 0.078 Uiso 0.40 1 calc PR A 2
H58B H 0.8533 -0.0068 0.2680 0.078 Uiso 0.40 1 calc PR A 2
C59 C 0.8213(7) -0.1985(19) 0.2188(5) 0.082(4) Uiso 0.40 1 d P A 2
H59A H 0.8422 -0.1437 0.1904 0.099 Uiso 0.40 1 calc PR A 2
H59B H 0.8305 -0.3229 0.2165 0.099 Uiso 0.40 1 calc PR A 2
C60 C 0.7516(9) -0.180(3) 0.2092(8) 0.084(6) Uiso 0.40 1 d P A 2
H60A H 0.7406 -0.2299 0.1768 0.131 Uiso 0.40 1 calc PR A 2
H60B H 0.7402 -0.0580 0.2093 0.131 Uiso 0.40 1 calc PR A 2
H60C H 0.7285 -0.2399 0.2351 0.131 Uiso 0.40 1 calc PR A 2
O1M O 0.9732(8) 0.082(2) 0.0434(6) 0.128(6) Uiso 0.50 1 d P . .
H1M H 0.9763 0.1968 0.0586 0.161 Uiso 0.50 1 d PR . .
C1M C 0.9701(10) 0.091(3) -0.0080(8) 0.117(8) Uiso 0.50 1 d P . .
H1MA H 0.9666 -0.0266 -0.0199 0.144 Uiso 0.50 1 d PR . .
H1MB H 1.0099 0.1391 -0.0182 0.144 Uiso 0.50 1 d PR . .
H1MC H 0.9357 0.1584 -0.0218 0.144 Uiso 0.50 1 d PR . .

loop_
_atom_site_aniso_label
_atom_site_aniso_U_11
_atom_site_aniso_U_22
_atom_site_aniso_U_33
_atom_site_aniso_U_23
_atom_site_aniso_U_13
_atom_site_aniso_U_12
C1 0.0327(17) 0.0267(16) 0.0271(14) -0.0018(12) -0.0017(12) 0.0007(13)
C2 0.0275(16) 0.0295(16) 0.0311(15) 0.0030(12) 0.0022(12) 0.0014(13)
C3 0.0261(16) 0.0298(17) 0.0362(16) 0.0045(13) 0.0002(12) 0.0002(13)
C4 0.0338(17) 0.0272(16) 0.0301(15) -0.0013(12) -0.0032(12) 0.0004(14)
C5 0.0272(16) 0.0286(16) 0.0324(15) 0.0008(12) -0.0033(12) 0.0014(13)
C6 0.0313(17) 0.0306(17) 0.0259(14) 0.0004(12) -0.0006(12) 0.0048(14)
C7 0.0292(16) 0.0303(17) 0.0314(15) 0.0029(12) 0.0033(12) 0.0023(13)
C8 0.0259(16) 0.0322(17) 0.0314(15) 0.0004(13) -0.0025(12) -0.0003(13)
N9 0.0284(14) 0.0323(14) 0.0259(12) -0.0011(10) 0.0012(10) -0.0045(11)
C10 0.0275(16) 0.0233(15) 0.0291(15) 0.0012(11) 0.0003(12) 0.0010(12)
C11 0.0270(16) 0.0251(16) 0.0293(14) 0.0004(12) -0.0002(11) 0.0043(13)
C12 0.0285(16) 0.0264(16) 0.0272(14) 0.0022(12) 0.0015(11) 0.0021(13)
C13 0.0277(16) 0.0248(15) 0.0288(14) 0.0020(12) 0.0009(12) 0.0024(13)
C14 0.0294(17) 0.0300(17) 0.0356(16) 0.0011(13) 0.0040(12) 0.0003(14)
C15 0.0302(17) 0.0306(17) 0.0360(16) 0.0004(13) 0.0032(13) 0.0002(14)
C16 0.0299(18) 0.062(2) 0.0292(16) -0.0024(15) 0.0050(13) 0.0037(17)
C17 0.042(2) 0.059(2) 0.0378(18) 0.0095(16) 0.0023(15) 0.0102(18)
C18 0.052(3) 0.115(4) 0.055(3) 0.026(3) 0.007(2) 0.034(3)
C19 0.042(3) 0.150(7) 0.050(3) -0.001(3) -0.011(2) 0.010(4)
C20 0.046(3) 0.142(7) 0.080(3) -0.041(4) -0.012(2) 0.001(4)
C21 0.042(2) 0.103(4) 0.070(3) -0.042(3) -0.002(2) -0.001(2)
C22 0.0306(17) 0.0324(17) 0.0329(16) -0.0034(13) 0.0063(12) -0.0037(14)
C23 0.0390(19) 0.0373(19) 0.0374(17) 0.0022(14) 0.0043(14) 0.0057(15)
C24 0.050(2) 0.043(2) 0.0377(18) 0.0011(15) 0.0148(15) -0.0021(17)
C25 0.038(2) 0.041(2) 0.055(2) -0.0049(17) 0.0184(16) -0.0006(17)
C26 0.0323(19) 0.048(2) 0.051(2) -0.0039(16) 0.0052(15) 0.0079(16)
C27 0.038(2) 0.0359(19) 0.0419(17) -0.0003(14) 0.0026(14) 0.0044(15)
O28 0.0299(12) 0.0527(15) 0.0378(12) -0.0011(10) -0.0012(9) -0.0110(11)
C29 0.0312(18) 0.047(2) 0.0476(19) -0.0014(16) -0.0055(14) -0.0063(16)
O30 0.0378(13) 0.0462(14) 0.0273(10) -0.0042(9) 0.0014(9) -0.0032(11)
C31 0.042(2) 0.048(2) 0.0320(16) -0.0050(15) -0.0013(14) -0.0035(17)
C32 0.0357(18) 0.0346(18) 0.0293(15) 0.0009(13) -0.0018(13) 0.0018(15)
C33 0.0335(18) 0.0416(19) 0.0329(16) -0.0003(14) 0.0019(13) 0.0014(15)
C34 0.0307(18) 0.0409(19) 0.0402(17) -0.0042(15) 0.0033(13) -0.0041(15)
C35 0.042(2) 0.048(2) 0.054(2) 0.0105(17) 0.0063(17) -0.0032(18)
C36 0.059(3) 0.054(3) 0.058(2) 0.0179(19) 0.0140(19) -0.004(2)
C37 0.048(2) 0.051(2) 0.067(2) 0.002(2) 0.0235(19) -0.0092(19)
C38 0.035(2) 0.065(3) 0.065(2) 0.002(2) 0.0132(18) 0.0018(19)
C39 0.039(2) 0.064(3) 0.046(2) 0.0056(18) 0.0040(16) 0.0016(19)
C40 0.0282(19) 0.079(3) 0.0409(19) 0.0050(19) 0.0039(14) -0.0010(19)
C41 0.060(3) 0.124(5) 0.041(2) -0.005(2) 0.0003(19) -0.036(3)
C42 0.075(4) 0.135(8) 0.045(3) 0.003(4) -0.003(2) -0.037(4)
C43 0.052(3) 0.133(10) 0.045(3) 0.020(4) -0.012(2) -0.017(5)
C44 0.063(4) 0.128(7) 0.071(3) 0.039(4) 0.001(3) 0.010(4)
C45 0.052(3) 0.102(4) 0.057(2) 0.030(3) 0.0040(19) 0.015(3)
C46 0.0324(18) 0.0359(18) 0.0310(15) 0.0052(13) -0.0069(12) -0.0022(14)
C47 0.053(4) 0.044(4) 0.049(4) -0.001(3) -0.012(3) -0.004(3)
C48 0.067(5) 0.055(4) 0.062(4) -0.011(3) -0.029(4) 0.010(4)
C49 0.068(7) 0.028(4) 0.113(9) -0.009(5) 0.002(6) 0.008(4)
C50 0.048(4) 0.046(4) 0.057(4) -0.001(3) -0.007(3) -0.010(3)
C51 0.034(3) 0.042(3) 0.051(3) -0.017(3) -0.016(3) 0.011(3)
C52 0.064(5) 0.048(4) 0.061(4) -0.008(3) -0.016(3) 0.000(3)
C53 0.045(5) 0.116(11) 0.064(5) -0.022(6) -0.011(4) 0.017(6)

loop_
_atom_type_symbol
_atom_type_description
_atom_type_scat_dispersion_real
_atom_type_scat_dispersion_imag
_atom_type_scat_source
C C 0.0033 0.0016 'International Tables Vol C Tables 4.2.6.8 and 6.1.1.4'
H H 0.0000 0.0000 'International Tables Vol C Tables 4.2.6.8 and 6.1.1.4'
N N 0.0061 0.0033 'International Tables Vol C Tables 4.2.6.8 and 6.1.1.4'
O O 0.0106 0.0060 'International Tables Vol C Tables 4.2.6.8 and 6.1.1.4'

loop_
_geom_angle_atom_site_label_1
_geom_angle_atom_site_label_2
_geom_angle_atom_site_label_3
_geom_angle
_geom_angle_site_symmetry_1
_geom_angle_site_symmetry_3
C10 C1 C2 120.0(3) . .
C10 C1 H1 120.0 . .
C2 C1 H1 120.0 . .
C1 C2 C3 118.1(3) . .
C1 C2 C14 122.8(3) . .
C3 C2 C14 118.9(3) . .
C4 C3 O28 124.3(3) . .
C4 C3 C2 122.2(3) . .
O28 C3 C2 113.5(2) . .
C3 C4 C11 118.9(3) . .
C3 C4 H4 120.5 . .
C11 C4 H4 120.5 . .
C6 C5 C12 118.8(3) . .
C6 C5 H5 120.6 . .
C12 C5 H5 120.6 . .
O30 C6 C5 123.7(3) . .
O30 C6 C7 114.4(3) . .
C5 C6 C7 121.9(3) . .
C8 C7 C6 119.1(3) . .
C8 C7 C32 122.2(3) . .
C6 C7 C32 118.6(3) . .
C13 C8 C7 119.0(3) . .
C13 C8 H8 120.5 . .
C7 C8 H8 120.5 . .
C10 N9 C13 107.9(2) . .
C10 N9 C46 125.7(2) . .
C13 N9 C46 125.8(3) . .
N9 C10 C1 128.7(3) . .
N9 C10 C11 109.7(2) . .
C1 C10 C11 121.6(3) . .
C4 C11 C10 119.2(3) . .
C4 C11 C12 134.3(3) . .
C10 C11 C12 106.5(3) . .
C5 C12 C13 119.0(3) . .
C5 C12 C11 134.8(3) . .
C13 C12 C11 106.2(2) . .
C8 C13 N9 128.2(3) . .
C8 C13 C12 122.1(3) . .
N9 C13 C12 109.7(2) . .
C15 C14 C2 130.1(3) . .
C15 C14 H14 111.4 . .
C2 C14 H14 118.3 . .
C14 C15 C22 119.1(3) . .
C14 C15 C16 124.2(3) . .
C22 C15 C16 116.6(3) . .
C21 C16 C17 117.2(4) . .
C21 C16 C15 121.1(3) . .
C17 C16 C15 121.6(3) . .
C16 C17 C18 120.8(4) . .
C16 C17 H17 119.6 . .
C18 C17 H17 119.6 . .
C19 C18 C17 119.7(5) . .
C19 C18 H18 120.2 . .
C17 C18 H18 120.2 . .
C20 C19 C18 120.3(5) . .
C20 C19 H19 119.9 . .
C18 C19 H19 119.9 . .
C19 C20 C21 120.1(5) . .
C19 C20 H20 119.9 . .
C21 C20 H20 119.9 . .
C20 C21 C16 121.9(5) . .
C20 C21 H21 119.1 . .
C16 C21 H21 119.1 . .
C23 C22 C27 117.9(3) . .
C23 C22 C15 121.5(3) . .
C27 C22 C15 120.6(3) . .
C24 C23 C22 121.1(3) . .
C24 C23 H23 119.5 . .
C22 C23 H23 119.4 . .
C23 C24 C25 120.4(3) . .
C23 C24 H24 119.8 . .
C25 C24 H24 119.8 . .
C26 C25 C24 119.3(3) . .
C26 C25 H25 120.4 . .
C24 C25 H25 120.4 . .
C25 C26 C27 120.6(3) . .
C25 C26 H26 119.7 . .
C27 C26 H26 119.7 . .
C26 C27 C22 120.6(3) . .
C26 C27 H27 119.7 . .
C22 C27 H27 119.7 . .
C3 O28 C29 118.1(2) . .
O28 C29 H29A 109.5 . .
O28 C29 H29B 109.5 . .
H29A C29 H29B 109.5 . .
O28 C29 H29C 109.5 . .
H29A C29 H29C 109.5 . .
H29B C29 H29C 109.5 . .
C6 O30 C31 118.1(2) . .
O30 C31 H31A 109.5 . .
O30 C31 H31B 109.5 . .
H31A C31 H31B 109.5 . .
O30 C31 H31C 109.5 . .
H31A C31 H31C 109.5 . .
H31B C31 H31C 109.5 . .
C33 C32 C7 129.7(3) . .
C33 C32 H32 121.0 . .
C7 C32 H32 109.3 . .
C32 C33 C40 124.4(3) . .
C32 C33 C34 120.1(3) . .
C40 C33 C34 115.5(3) . .
C39 C34 C35 117.9(3) . .
C39 C34 C33 120.4(3) . .
C35 C34 C33 121.7(3) . .
C34 C35 C36 120.8(4) . .
C34 C35 H35 119.6 . .
C36 C35 H35 119.6 . .
C37 C36 C35 120.1(4) . .
C37 C36 H36 119.9 . .
C35 C36 H36 120.0 . .
C38 C37 C36 119.8(3) . .
C38 C37 H37 120.1 . .
C36 C37 H37 120.1 . .
C37 C38 C39 120.4(4) . .
C37 C38 H38 119.8 . .
C39 C38 H38 119.8 . .
C38 C39 C34 120.9(4) . .
C38 C39 H39 119.5 . .
C34 C39 H39 119.5 . .
C45 C40 C41 118.8(4) . .
C45 C40 C33 122.0(4) . .
C41 C40 C33 119.2(4) . .
C42 C41 C40 121.0(6) . .
C42 C41 H41 119.5 . .
C40 C41 H41 119.5 . .
C43 C42 C41 119.4(6) . .
C43 C42 H42 120.3 . .
C41 C42 H42 120.3 . .
C42 C43 C44 120.6(5) . .
C42 C43 H43 119.7 . .
C44 C43 H43 119.7 . .
C43 C44 C45 120.0(6) . .
C43 C44 H44 120.0 . .
C45 C44 H44 120.0 . .
C40 C45 C44 120.1(6) . .
C40 C45 H45 120.0 . .
C44 C45 H45 120.0 . .
N9 C46 C47 115.6(3) . .
N9 C46 C54 111.5(4) . .
C47 C46 C54 31.7(3) . .
N9 C46 H46A 102.6 . .
C47 C46 H46A 124.2 . .
C54 C46 H46A 97.9 . .
N9 C46 H46B 105.7 . .
C47 C46 H46B 103.8 . .
C54 C46 H46B 131.7 . .
H46A C46 H46B 102.9 . .
C46 C47 C48 109.4(6) . .
C46 C47 C50 109.1(5) . .
C48 C47 C50 115.0(6) . .
C46 C47 H47 107.7 . .
C48 C47 H47 107.7 . .
C50 C47 H47 107.7 . .
C47 C48 C49 116.5(7) . .
C47 C48 H48A 108.2 . .
C49 C48 H48A 108.2 . .
C47 C48 H48B 108.2 . .
C49 C48 H48B 108.1 . .
H48A C48 H48B 107.3 . .
C48 C49 H49A 109.5 . .
C48 C49 H49B 109.5 . .
H49A C49 H49B 109.5 . .
C48 C49 H49C 109.4 . .
H49A C49 H49C 109.5 . .
H49B C49 H49C 109.5 . .
C51 C50 C47 114.8(5) . .
C51 C50 H50A 108.6 . .
C47 C50 H50A 108.6 . .
C51 C50 H50B 108.6 . .
C47 C50 H50B 108.6 . .
H50A C50 H50B 107.5 . .
C50 C51 C52 114.3(5) . .
C50 C51 H51A 108.7 . .
C52 C51 H51A 108.7 . .
C50 C51 H51B 108.7 . .
C52 C51 H51B 108.7 . .
H51A C51 H51B 107.6 . .
C53 C52 C51 112.5(6) . .
C53 C52 H52A 109.1 . .
C51 C52 H52A 109.1 . .
C53 C52 H52B 109.1 . .
C51 C52 H52B 109.1 . .
H52A C52 H52B 107.8 . .
C52 C53 H53A 109.5 . .
C52 C53 H53B 109.5 . .
H53A C53 H53B 109.5 . .
C52 C53 H53C 109.5 . .
H53A C53 H53C 109.5 . .
H53B C53 H53C 109.5 . .
C57 C54 C55 108.9(7) . .
C57 C54 C46 109.0(7) . .
C55 C54 C46 107.4(6) . .
C57 C54 H54 110.5 . .
C55 C54 H54 110.5 . .
C46 C54 H54 110.5 . .
C56 C55 C54 115.0(8) . .
C56 C55 H55A 108.5 . .
C54 C55 H55A 108.5 . .
C56 C55 H55B 108.6 . .
C54 C55 H55B 108.5 . .
H55A C55 H55B 107.5 . .
C55 C56 H56A 109.3 . .
C55 C56 H56B 109.6 . .
H56A C56 H56B 109.5 . .
C55 C56 H56C 109.5 . .
H56A C56 H56C 109.5 . .
H56B C56 H56C 109.5 . .
C58 C57 C54 112.7(8) . .
C58 C57 H57A 109.1 . .
C54 C57 H57A 109.1 . .
C58 C57 H57B 109.1 . .
C54 C57 H57B 109.1 . .
H57A C57 H57B 107.8 . .
C57 C58 C59 111.7(10) . .
C57 C58 H58A 109.3 . .
C59 C58 H58A 109.3 . .
C57 C58 H58B 109.3 . .
C59 C58 H58B 109.3 . .
H58A C58 H58B 107.9 . .
C60 C59 C58 124.9(13) . .
C60 C59 H59A 106.1 . .
C58 C59 H59A 106.1 . .
C60 C59 H59B 106.1 . .
C58 C59 H59B 106.1 . .
H59A C59 H59B 106.3 . .
C59 C60 H60A 109.5 . .
C59 C60 H60B 109.5 . .
H60A C60 H60B 109.5 . .
C59 C60 H60C 109.5 . .
H60A C60 H60C 109.5 . .
H60B C60 H60C 109.5 . .
C1M O1M H1M 112.2 . .
O1M C1M C1M 74.0(15) . 3_755
O1M C1M H1MA 106.7 . .
C1M C1M H1MA 55.6 3_755 .
O1M C1M H1MB 106.0 . .
C1M C1M H1MB 77.0 3_755 .
H1MA C1M H1MB 109.5 . .
O1M C1M H1MC 115.5 . .
C1M C1M H1MC 165.0 3_755 .
H1MA C1M H1MC 109.5 . .
H1MB C1M H1MC 109.5 . .

loop_
_geom_bond_atom_site_label_1
_geom_bond_atom_site_label_2
_geom_bond_distance
_geom_bond_site_symmetry_2
C1 C10 1.385(4) .
C1 C2 1.390(4) .
C1 H1 0.9300 .
C2 C3 1.431(4) .
C2 C14 1.466(4) .
C3 C4 1.374(4) .
C3 O28 1.378(4) .
C4 C11 1.405(4) .
C4 H4 0.9300 .
C5 C6 1.382(4) .
C5 C12 1.404(4) .
C5 H5 0.9300 .
C6 O30 1.374(3) .
C6 C7 1.416(4) .
C7 C8 1.391(4) .
C7 C32 1.471(4) .
C8 C13 1.385(4) .
C8 H8 0.9300 .
N9 C10 1.378(4) .
N9 C13 1.392(4) .
N9 C46 1.452(4) .
C10 C11 1.408(4) .
C11 C12 1.447(4) .
C12 C13 1.405(4) .
C14 C15 1.353(4) .
C14 H14 1.0258 .
C15 C22 1.487(4) .
C15 C16 1.489(5) .
C16 C21 1.378(5) .
C16 C17 1.384(5) .
C17 C18 1.388(5) .
C17 H17 0.9300 .
C18 C19 1.370(8) .
C18 H18 0.9300 .
C19 C20 1.344(9) .
C19 H19 0.9300 .
C20 C21 1.373(7) .
C20 H20 0.9300 .
C21 H21 0.9300 .
C22 C23 1.395(4) .
C22 C27 1.398(5) .
C23 C24 1.383(5) .
C23 H23 0.9300 .
C24 C25 1.387(5) .
C24 H24 0.9300 .
C25 C26 1.377(5) .
C25 H25 0.9300 .
C26 C27 1.393(4) .
C26 H26 0.9300 .
C27 H27 0.9300 .
O28 C29 1.427(4) .
C29 H29A 0.9600 .
C29 H29B 0.9600 .
C29 H29C 0.9600 .
O30 C31 1.422(4) .
C31 H31A 0.9600 .
C31 H31B 0.9600 .
C31 H31C 0.9600 .
C32 C33 1.347(4) .
C32 H32 0.9698 .
C33 C40 1.490(5) .
C33 C34 1.491(4) .
C34 C39 1.391(5) .
C34 C35 1.392(5) .
C35 C36 1.393(5) .
C35 H35 0.9300 .
C36 C37 1.378(6) .
C36 H36 0.9300 .
C37 C38 1.367(6) .
C37 H37 0.9300 .
C38 C39 1.390(5) .
C38 H38 0.9300 .
C39 H39 0.9300 .
C40 C45 1.368(6) .
C40 C41 1.385(6) .
C41 C42 1.380(6) .
C41 H41 0.9300 .
C42 C43 1.362(11) .
C42 H42 0.9300 .
C43 C44 1.363(10) .
C43 H43 0.9300 .
C44 C45 1.396(7) .
C44 H44 0.9300 .
C45 H45 0.9300 .
C46 C47 1.470(7) .
C46 C54 1.631(9) .
C46 H46A 1.0202 .
C46 H46B 1.0173 .
C47 C48 1.477(10) .
C47 C50 1.558(8) .
C47 H47 0.9800 .
C48 C49 1.567(12) .
C48 H48A 0.9700 .
C48 H48B 0.9700 .
C49 H49A 0.9600 .
C49 H49B 0.9600 .
C49 H49C 0.9600 .
C50 C51 1.511(9) .
C50 H50A 0.9700 .
C50 H50B 0.9700 .
C51 C52 1.533(9) .
C51 H51A 0.9700 .
C51 H51B 0.9700 .
C52 C53 1.517(12) .
C52 H52A 0.9700 .
C52 H52B 0.9700 .
C53 H53A 0.9600 .
C53 H53B 0.9600 .
C53 H53C 0.9600 .
C54 C57 1.559(12) .
C54 C55 1.563(10) .
C54 H54 0.9800 .
C55 C56 1.462(19) .
C55 H55A 0.9700 .
C55 H55B 0.9700 .
C56 H56A 0.9600 .
C56 H56B 0.9600 .
C56 H56C 0.9600 .
C57 C58 1.496(14) .
C57 H57A 0.9700 .
C57 H57B 0.9700 .
C58 C59 1.524(17) .
C58 H58A 0.9700 .
C58 H58B 0.9700 .
C59 C60 1.48(2) .
C59 H59A 0.9700 .
C59 H59B 0.9700 .
C60 H60A 0.9600 .
C60 H60B 0.9600 .
C60 H60C 0.9600 .
O1M C1M 1.36(2) .
O1M H1M 0.9634 .
C1M C1M 1.90(4) 3_755
C1M H1MA 0.9500 .
C1M H1MB 0.9498 .
C1M H1MC 0.9501 .
